data_7213809
loop_
_publ_author_name
'Jia, Chunmei'
'Lin, Qiang'
'Yuan, Wenbing'

_publ_section_title
;
 A series of coordination polymers constructed by a flexible
 tetracarboxylic acid: synthesis, structural diversity and luminescent
 properties
;
_journal_issue 12
_journal_name_full CrystEngComm
_journal_page_first 2508
_journal_paper_doi 10.1039/c3ce42127a
_journal_volume 16
_journal_year 2014
_chemical_formula_sum 'C44 H42 Cd2 N6 O13'
_chemical_formula_weight 1087.59
_chemical_name_systematic
; 
 ? 
;
_space_group_IT_number 13
_symmetry_cell_setting monoclinic
_symmetry_space_group_name_Hall '-P 2yc'
_symmetry_space_group_name_H-M 'P 1 2/c 1'
_atom_sites_solution_hydrogens geom
_atom_sites_solution_primary direct
_atom_sites_solution_secondary difmap
_audit_creation_method SHELXL-97
_cell_angle_alpha 90.00
_cell_angle_beta 112.620(16)
_cell_angle_gamma 90.00
_cell_formula_units_Z 2
_cell_length_a 10.235(5)
_cell_length_b 9.554(5)
_cell_length_c 24.242(9)
_cell_measurement_reflns_used 4073
_cell_measurement_temperature 293(2)
_cell_measurement_theta_max 27.49
_cell_measurement_theta_min 2.80
_cell_volume 2188.2(18)
_computing_cell_refinement 'Bruker SAINT'
_computing_data_collection 'Bruker APEX2'
_computing_data_reduction 'Bruker SAINT'
_computing_molecular_graphics 'Bruker SHELXTL'
_computing_publication_material 'Bruker SHELXTL'
_computing_structure_refinement 'SHELXL-97 (Sheldrick, 2008)'
_computing_structure_solution 'SHELXS-97 (Sheldrick, 2008)'
_diffrn_ambient_temperature 293(2)
_diffrn_measured_fraction_theta_full 0.993
_diffrn_measured_fraction_theta_max 0.993
_diffrn_measurement_device_type 'Bruker APEX-II CCD'
_diffrn_measurement_method '\f and \w scans'
_diffrn_radiation_monochromator graphite
_diffrn_radiation_source 'fine-focus sealed tube'
_diffrn_radiation_type MoK\a
_diffrn_radiation_wavelength 0.71073
_diffrn_reflns_av_R_equivalents 0.0300
_diffrn_reflns_av_sigmaI/netI 0.0362
_diffrn_reflns_limit_h_max 12
_diffrn_reflns_limit_h_min -11
_diffrn_reflns_limit_k_max 11
_diffrn_reflns_limit_k_min -11
_diffrn_reflns_limit_l_max 17
_diffrn_reflns_limit_l_min -29
_diffrn_reflns_number 11638
_diffrn_reflns_theta_full 26.00
_diffrn_reflns_theta_max 26.00
_diffrn_reflns_theta_min 2.13
_exptl_absorpt_coefficient_mu 1.045
_exptl_absorpt_correction_T_max 0.8849
_exptl_absorpt_correction_T_min 0.8343
_exptl_absorpt_correction_type multi-scan
_exptl_absorpt_process_details SADABS
_exptl_crystal_colour colorless
_exptl_crystal_density_diffrn 1.642
_exptl_crystal_density_method 'not measured'
_exptl_crystal_description rod
_exptl_crystal_F_000 1084
_exptl_crystal_size_max 0.18
_exptl_crystal_size_mid 0.15
_exptl_crystal_size_min 0.12
_refine_diff_density_max 2.293
_refine_diff_density_min -0.542
_refine_diff_density_rms 0.096
_refine_ls_extinction_method none
_refine_ls_goodness_of_fit_ref 1.014
_refine_ls_hydrogen_treatment mixed
_refine_ls_matrix_type full
_refine_ls_number_parameters 304
_refine_ls_number_reflns 4275
_refine_ls_number_restraints 3
_refine_ls_restrained_S_all 1.015
_refine_ls_R_factor_all 0.0483
_refine_ls_R_factor_gt 0.0384
_refine_ls_shift/su_max 0.000
_refine_ls_shift/su_mean 0.000
_refine_ls_structure_factor_coef Fsqd
_refine_ls_weighting_details 'calc w=1/[\s^2^(Fo^2^)+(0.0478P)^2^+4.1576P] where P=(Fo^2^+2Fc^2^)/3'
_refine_ls_weighting_scheme calc
_refine_ls_wR_factor_gt 0.0971
_refine_ls_wR_factor_ref 0.1027
_reflns_number_gt 3504
_reflns_number_total 4275
_reflns_threshold_expression >2sigma(I)
_cod_data_source_file c3ce42127a.txt
_cod_data_source_block a
_cod_depositor_comments
;
The following automatic conversions were performed:

'_symmetry_cell_setting' value 'Monoclinic' changed to 'monoclinic'
according to
/usr/data/users/saulius/automatic-downloads/current/RSC/lib/dictionaries/cif_core.dic
dictionary named 'cif_core.dic' version 2.4.2 from
2011-04-26.

'_exptl_absorpt_correction_type' value 'Multi-scan'
changed to 'multi-scan' according to
/usr/data/users/saulius/automatic-downloads/current/RSC/lib/dictionaries/cif_core.dic
dictionary named 'cif_core.dic' version 2.4.2 from 2011-04-26.

Automatic conversion script
Id: cif_fix_values 2281 2013-09-26 08:29:07Z andrius 
;
_cod_original_sg_symbol_H-M 'P2/c  '
_cod_database_code 7213809

loop_
_symmetry_equiv_pos_as_xyz
'x, y, z'
'-x, y, -z+1/2'
'-x, -y, -z'
'x, -y, z-1/2'

loop_
_atom_site_label
_atom_site_type_symbol
_atom_site_fract_x
_atom_site_fract_y
_atom_site_fract_z
_atom_site_U_iso_or_equiv
_atom_site_adp_type
_atom_site_occupancy
_atom_site_symmetry_multiplicity
_atom_site_calc_flag
_atom_site_refinement_flags
Cd1 Cd 0.07318(3) 0.83781(3) 0.181712(13) 0.03018(11) Uani 1 1 d .
O1 O 0.1841(4) 0.6598(3) 0.1483(2) 0.0633(11) Uani 1 1 d .
O2 O 0.3152(3) 0.8457(3) 0.18299(16) 0.0524(9) Uani 1 1 d .
O3 O 0.8380(3) 0.8254(3) 0.21421(13) 0.0408(7) Uani 1 1 d .
O4 O 0.8894(3) 0.6789(3) 0.15449(18) 0.0587(10) Uani 1 1 d .
N1 N -0.0486(4) 0.9575(4) 0.09004(17) 0.0481(10) Uani 1 1 d .
N2 N 0.0935(4) 1.0800(4) 0.19677(16) 0.0415(9) Uani 1 1 d .
N3 N 0.4766(4) 0.3349(4) 0.0760(2) 0.0642(14) Uani 1 1 d .
H3B H 0.3939 0.2976 0.0646 0.077 Uiso 1 1 d R
C1 C -0.1187(6) 0.8920(8) 0.0378(3) 0.0685(16) Uani 1 1 d .
H1A H -0.1221 0.7947 0.0370 0.082 Uiso 1 1 calc R
C2 C -0.1872(6) 0.9673(10) -0.0159(2) 0.078(2) Uani 1 1 d .
H2A H -0.2340 0.9203 -0.0517 0.094 Uiso 1 1 calc R
C3 C -0.1835(7) 1.1094(10) -0.0142(3) 0.083(2) Uani 1 1 d .
H3A H -0.2291 1.1608 -0.0489 0.100 Uiso 1 1 calc R
C4 C -0.1125(6) 1.1765(7) 0.0388(2) 0.0682(16) Uani 1 1 d .
H4A H -0.1092 1.2738 0.0401 0.082 Uiso 1 1 calc R
C5 C -0.0446(5) 1.0987(5) 0.0910(2) 0.0458(11) Uani 1 1 d .
C6 C 0.0347(5) 1.1666(5) 0.1486(2) 0.0471(11) Uani 1 1 d .
C7 C 0.0557(9) 1.3129(6) 0.1559(3) 0.089(2) Uani 1 1 d .
H7A H 0.0162 1.3723 0.1233 0.107 Uiso 1 1 calc R
C8 C 0.1336(12) 1.3666(7) 0.2107(4) 0.130(4) Uani 1 1 d .
H8A H 0.1481 1.4627 0.2156 0.156 Uiso 1 1 calc R
C9 C 0.1894(11) 1.2800(7) 0.2574(3) 0.123(4) Uani 1 1 d .
H9A H 0.2412 1.3159 0.2952 0.147 Uiso 1 1 calc R
C10 C 0.1696(7) 1.1360(5) 0.2492(2) 0.0699(18) Uani 1 1 d .
H10A H 0.2117 1.0771 0.2818 0.084 Uiso 1 1 calc R
C11 C 0.3000(4) 0.7244(4) 0.16214(19) 0.0357(9) Uani 1 1 d .
C12 C 0.4206(4) 0.6547(4) 0.15166(18) 0.0325(8) Uani 1 1 d .
C13 C 0.5555(4) 0.7160(4) 0.17287(16) 0.0283(8) Uani 1 1 d .
H13A H 0.5727 0.7982 0.1951 0.034 Uiso 1 1 calc R
C14 C 0.6638(4) 0.6523(4) 0.16028(16) 0.0268(8) Uani 1 1 d .
C15 C 0.6387(4) 0.5288(4) 0.12759(18) 0.0337(9) Uani 1 1 d .
H15A H 0.7113 0.4889 0.1188 0.040 Uiso 1 1 calc R
C16 C 0.5058(4) 0.4629(4) 0.1076(2) 0.0440(11) Uani 1 1 d .
C17 C 0.3971(4) 0.5289(4) 0.1199(2) 0.0459(11) Uani 1 1 d .
H17A H 0.3078 0.4880 0.1066 0.055 Uiso 1 1 calc R
C18 C 0.5898(5) 0.2667(5) 0.0627(2) 0.0516(13) Uani 1 1 d .
H18A H 0.6705 0.2507 0.0996 0.062 Uiso 1 1 calc R
H18B H 0.6196 0.3282 0.0379 0.062 Uiso 1 1 calc R
C19 C 0.5408(4) 0.1280(4) 0.0305(2) 0.0381(10) Uani 1 1 d .
C20 C 0.4706(5) 0.1245(4) -0.0311(2) 0.0452(11) Uani 1 1 d .
H20A H 0.4502 0.2079 -0.0525 0.054 Uiso 1 1 calc R
C21 C 0.5699(5) 0.0027(5) 0.06164(19) 0.0424(10) Uani 1 1 d .
H21A H 0.6165 0.0031 0.1030 0.051 Uiso 1 1 calc R
C22 C 0.8064(4) 0.7221(4) 0.17813(18) 0.0325(9) Uani 1 1 d .
O1W O -0.0230(11) 0.4683(10) 0.9716(4) 0.103(3) Uani 0.50 1 d P
O2W O 0.2116(11) 0.4483(7) 0.9712(3) 0.145(3) Uani 1 1 d D
H2WB H 0.256(12) 0.386(9) 0.998(3) 0.175 Uiso 1 1 d D
H2WA H 0.201(11) 0.404(9) 0.938(2) 0.175 Uiso 1 1 d D
O3W O 0.4308(9) 0.1338(7) 0.1796(4) 0.169(3) Uani 1 1 d .

loop_
_atom_site_aniso_label
_atom_site_aniso_U_11
_atom_site_aniso_U_22
_atom_site_aniso_U_33
_atom_site_aniso_U_23
_atom_site_aniso_U_13
_atom_site_aniso_U_12
Cd1 0.02667(17) 0.02522(16) 0.04096(19) -0.00428(12) 0.01556(13) -0.00144(11)
O1 0.0427(19) 0.0405(18) 0.124(3) -0.0103(19) 0.051(2) -0.0018(15)
O2 0.0402(18) 0.052(2) 0.068(2) -0.0214(16) 0.0233(16) 0.0074(15)
O3 0.0405(17) 0.0315(15) 0.0458(17) -0.0121(13) 0.0113(14) -0.0099(13)
O4 0.0434(19) 0.0447(18) 0.104(3) -0.0290(18) 0.047(2) -0.0147(15)
N1 0.037(2) 0.066(3) 0.038(2) -0.0060(18) 0.0105(17) 0.0002(18)
N2 0.054(2) 0.0277(18) 0.042(2) 0.0038(15) 0.0185(18) 0.0005(16)
N3 0.036(2) 0.042(2) 0.114(4) -0.048(2) 0.029(2) -0.0108(18)
C1 0.049(3) 0.099(4) 0.058(4) -0.023(3) 0.021(3) -0.011(3)
C2 0.038(3) 0.159(7) 0.032(3) -0.013(4) 0.007(2) -0.009(4)
C3 0.061(4) 0.135(7) 0.053(4) 0.022(4) 0.022(3) 0.017(4)
C4 0.062(3) 0.094(4) 0.053(3) 0.027(3) 0.026(3) 0.020(3)
C5 0.042(3) 0.055(3) 0.047(3) 0.015(2) 0.025(2) 0.016(2)
C6 0.058(3) 0.037(2) 0.051(3) 0.014(2) 0.026(2) 0.013(2)
C7 0.143(7) 0.040(3) 0.083(5) 0.026(3) 0.041(4) 0.015(4)
C8 0.246(12) 0.036(3) 0.085(5) -0.006(3) 0.039(6) -0.033(5)
C9 0.211(10) 0.047(4) 0.081(5) -0.013(4) 0.022(6) -0.049(5)
C10 0.108(5) 0.037(3) 0.047(3) -0.003(2) 0.009(3) -0.020(3)
C11 0.034(2) 0.035(2) 0.043(2) 0.0049(18) 0.0192(19) 0.0073(17)
C12 0.032(2) 0.0273(19) 0.042(2) -0.0009(16) 0.0181(18) 0.0027(16)
C13 0.031(2) 0.0215(17) 0.033(2) -0.0035(15) 0.0139(17) -0.0003(15)
C14 0.0265(19) 0.0234(18) 0.0303(19) -0.0003(15) 0.0107(15) -0.0015(15)
C15 0.031(2) 0.0233(18) 0.050(2) -0.0070(17) 0.0187(18) 0.0036(15)
C16 0.032(2) 0.029(2) 0.071(3) -0.017(2) 0.021(2) -0.0026(17)
C17 0.029(2) 0.035(2) 0.076(3) -0.019(2) 0.023(2) -0.0082(18)
C18 0.042(3) 0.038(2) 0.074(3) -0.029(2) 0.021(2) -0.005(2)
C19 0.032(2) 0.029(2) 0.051(3) -0.0159(18) 0.015(2) -0.0019(17)
C20 0.055(3) 0.029(2) 0.049(3) 0.0006(18) 0.016(2) 0.005(2)
C21 0.046(3) 0.041(2) 0.035(2) -0.0065(19) 0.0108(19) -0.001(2)
C22 0.030(2) 0.0237(18) 0.044(2) -0.0013(17) 0.0149(18) -0.0021(16)
O1W 0.110(8) 0.085(7) 0.103(7) -0.010(6) 0.027(7) -0.006(6)
O2W 0.230(9) 0.103(5) 0.129(5) -0.023(4) 0.098(6) -0.010(5)
O3W 0.183(7) 0.121(5) 0.250(9) -0.034(5) 0.136(7) -0.065(5)

loop_
_atom_type_symbol
_atom_type_description
_atom_type_scat_dispersion_real
_atom_type_scat_dispersion_imag
_atom_type_scat_source
C C 0.0033 0.0016 'International Tables Vol C Tables 4.2.6.8 and 6.1.1.4'
H H 0.0000 0.0000 'International Tables Vol C Tables 4.2.6.8 and 6.1.1.4'
Cd Cd -0.8075 1.2024 'International Tables Vol C Tables 4.2.6.8 and 6.1.1.4'
N N 0.0061 0.0033 'International Tables Vol C Tables 4.2.6.8 and 6.1.1.4'
O O 0.0106 0.0060 'International Tables Vol C Tables 4.2.6.8 and 6.1.1.4'

loop_
_geom_angle_atom_site_label_1
_geom_angle_atom_site_label_2
_geom_angle_atom_site_label_3
_geom_angle
_geom_angle_site_symmetry_1
_geom_angle_site_symmetry_3
O4 Cd1 O3 102.22(13) 1_455 2_655
O4 Cd1 N2 135.16(12) 1_455 .
O3 Cd1 N2 84.67(11) 2_655 .
O4 Cd1 O1 82.78(12) 1_455 .
O3 Cd1 O1 107.23(13) 2_655 .
N2 Cd1 O1 137.96(12) . .
O4 Cd1 N1 88.41(14) 1_455 .
O3 Cd1 N1 151.67(12) 2_655 .
N2 Cd1 N1 69.75(13) . .
O1 Cd1 N1 100.07(14) . .
O4 Cd1 O2 136.72(10) 1_455 .
O3 Cd1 O2 90.93(12) 2_655 .
N2 Cd1 O2 86.53(12) . .
O1 Cd1 O2 53.96(11) . .
N1 Cd1 O2 99.20(13) . .
C11 O1 Cd1 94.8(3) . .
C11 O2 Cd1 89.9(3) . .
C22 O3 Cd1 132.2(3) . 2_655
C22 O4 Cd1 105.8(2) . 1_655
C1 N1 C5 118.9(5) . .
C1 N1 Cd1 123.6(4) . .
C5 N1 Cd1 117.5(3) . .
C10 N2 C6 118.6(4) . .
C10 N2 Cd1 122.3(3) . .
C6 N2 Cd1 118.8(3) . .
C16 N3 C18 118.9(4) . .
C16 N3 H3B 120.6 . .
C18 N3 H3B 120.5 . .
N1 C1 C2 121.7(6) . .
N1 C1 H1A 119.2 . .
C2 C1 H1A 119.2 . .
C3 C2 C1 118.8(6) . .
C3 C2 H2A 120.6 . .
C1 C2 H2A 120.6 . .
C2 C3 C4 119.7(6) . .
C2 C3 H3A 120.1 . .
C4 C3 H3A 120.1 . .
C3 C4 C5 120.0(6) . .
C3 C4 H4A 120.0 . .
C5 C4 H4A 120.0 . .
N1 C5 C4 120.9(5) . .
N1 C5 C6 117.4(4) . .
C4 C5 C6 121.7(5) . .
N2 C6 C7 119.7(5) . .
N2 C6 C5 116.4(4) . .
C7 C6 C5 123.8(5) . .
C8 C7 C6 119.9(6) . .
C8 C7 H7A 120.0 . .
C6 C7 H7A 120.0 . .
C9 C8 C7 119.5(6) . .
C9 C8 H8A 120.3 . .
C7 C8 H8A 120.3 . .
C8 C9 C10 119.8(7) . .
C8 C9 H9A 120.1 . .
C10 C9 H9A 120.1 . .
N2 C10 C9 122.5(6) . .
N2 C10 H10A 118.8 . .
C9 C10 H10A 118.8 . .
O2 C11 O1 121.3(4) . .
O2 C11 C12 119.7(4) . .
O1 C11 C12 119.0(4) . .
C17 C12 C13 119.8(4) . .
C17 C12 C11 119.6(4) . .
C13 C12 C11 120.5(3) . .
C14 C13 C12 119.3(3) . .
C14 C13 H13A 120.3 . .
C12 C13 H13A 120.3 . .
C15 C14 C13 120.4(3) . .
C15 C14 C22 119.0(3) . .
C13 C14 C22 120.4(3) . .
C14 C15 C16 121.3(4) . .
C14 C15 H15A 119.4 . .
C16 C15 H15A 119.4 . .
C15 C16 C17 117.8(4) . .
C15 C16 N3 123.3(4) . .
C17 C16 N3 118.9(4) . .
C12 C17 C16 121.3(4) . .
C12 C17 H17A 119.4 . .
C16 C17 H17A 119.4 . .
N3 C18 C19 111.5(4) . .
N3 C18 H18A 109.3 . .
C19 C18 H18A 109.3 . .
N3 C18 H18B 109.3 . .
C19 C18 H18B 109.3 . .
H18A C18 H18B 108.0 . .
C21 C19 C20 118.6(4) . .
C21 C19 C18 121.0(4) . .
C20 C19 C18 120.3(4) . .
C19 C20 C21 121.0(4) . 3_655
C19 C20 H20A 119.5 . .
C21 C20 H20A 119.5 3_655 .
C19 C21 C20 120.3(4) . 3_655
C19 C21 H21A 119.8 . .
C20 C21 H21A 119.8 3_655 .
O4 C22 O3 121.8(4) . .
O4 C22 C14 118.1(3) . .
O3 C22 C14 120.0(3) . .
H2WB O2W H2WA 101(4) . .

loop_
_geom_bond_atom_site_label_1
_geom_bond_atom_site_label_2
_geom_bond_distance
_geom_bond_site_symmetry_2
Cd1 O4 2.308(3) 1_455
Cd1 O3 2.333(3) 2_655
Cd1 N2 2.339(4) .
Cd1 O1 2.355(3) .
Cd1 N1 2.381(4) .
Cd1 O2 2.466(3) .
O1 C11 1.263(5) .
O2 C11 1.250(5) .
O3 C22 1.275(5) .
O3 Cd1 2.333(3) 2_655
O4 C22 1.262(5) .
O4 Cd1 2.308(3) 1_655
N1 C1 1.346(6) .
N1 C5 1.350(6) .
N2 C10 1.321(6) .
N2 C6 1.367(6) .
N3 C16 1.413(5) .
N3 C18 1.469(6) .
N3 H3B 0.8598 .
C1 C2 1.415(9) .
C1 H1A 0.9300 .
C2 C3 1.359(10) .
C2 H2A 0.9300 .
C3 C4 1.367(9) .
C3 H3A 0.9300 .
C4 C5 1.401(7) .
C4 H4A 0.9300 .
C5 C6 1.469(7) .
C6 C7 1.415(7) .
C7 C8 1.359(11) .
C7 H7A 0.9300 .
C8 C9 1.341(10) .
C8 H8A 0.9300 .
C9 C10 1.394(8) .
C9 H9A 0.9300 .
C10 H10A 0.9300 .
C11 C12 1.508(5) .
C12 C17 1.397(6) .
C12 C13 1.403(5) .
C13 C14 1.397(5) .
C13 H13A 0.9300 .
C14 C15 1.389(5) .
C14 C22 1.509(5) .
C15 C16 1.405(6) .
C15 H15A 0.9300 .
C16 C17 1.407(6) .
C17 H17A 0.9300 .
C18 C19 1.521(5) .
C18 H18A 0.9700 .
C18 H18B 0.9700 .
C19 C21 1.385(6) .
C19 C20 1.388(6) .
C20 C21 1.400(6) 3_655
C20 H20A 0.9300 .
C21 C20 1.400(6) 3_655
C21 H21A 0.9300 .
O1W O1W 1.409(19) 3_567
O2W H2WB 0.87(2) .
O2W H2WA 0.87(2) .

loop_
_geom_torsion_atom_site_label_1
_geom_torsion_atom_site_label_2
_geom_torsion_atom_site_label_3
_geom_torsion_atom_site_label_4
_geom_torsion
_geom_torsion_site_symmetry_1
_geom_torsion_site_symmetry_4
O4 Cd1 O1 C11 -177.1(3) 1_455 .
O3 Cd1 O1 C11 -76.5(3) 2_655 .
N2 Cd1 O1 C11 25.0(4) . .
N1 Cd1 O1 C11 95.8(3) . .
O2 Cd1 O1 C11 1.7(3) . .
O4 Cd1 O2 C11 0.0(4) 1_455 .
O3 Cd1 O2 C11 109.1(3) 2_655 .
N2 Cd1 O2 C11 -166.3(3) . .
O1 Cd1 O2 C11 -1.7(3) . .
N1 Cd1 O2 C11 -97.5(3) . .
O4 Cd1 N1 C1 -39.7(4) 1_455 .
O3 Cd1 N1 C1 -153.0(3) 2_655 .
N2 Cd1 N1 C1 -179.7(4) . .
O1 Cd1 N1 C1 42.7(4) . .
O2 Cd1 N1 C1 97.4(4) . .
O4 Cd1 N1 C5 141.3(3) 1_455 .
O3 Cd1 N1 C5 28.0(5) 2_655 .
N2 Cd1 N1 C5 1.2(3) . .
O1 Cd1 N1 C5 -136.4(3) . .
O2 Cd1 N1 C5 -81.6(3) . .
O4 Cd1 N2 C10 117.7(5) 1_455 .
O3 Cd1 N2 C10 15.7(5) 2_655 .
O1 Cd1 N2 C10 -94.2(5) . .
N1 Cd1 N2 C10 -176.7(5) . .
O2 Cd1 N2 C10 -75.5(5) . .
O4 Cd1 N2 C6 -68.2(4) 1_455 .
O3 Cd1 N2 C6 -170.1(4) 2_655 .
O1 Cd1 N2 C6 79.9(4) . .
N1 Cd1 N2 C6 -2.5(3) . .
O2 Cd1 N2 C6 98.6(4) . .
C5 N1 C1 C2 0.3(7) . .
Cd1 N1 C1 C2 -178.7(4) . .
N1 C1 C2 C3 -0.9(9) . .
C1 C2 C3 C4 0.9(10) . .
C2 C3 C4 C5 -0.3(9) . .
C1 N1 C5 C4 0.3(7) . .
Cd1 N1 C5 C4 179.3(4) . .
C1 N1 C5 C6 -179.0(4) . .
Cd1 N1 C5 C6 0.1(6) . .
C3 C4 C5 N1 -0.3(8) . .
C3 C4 C5 C6 179.0(5) . .
C10 N2 C6 C7 -0.5(8) . .
Cd1 N2 C6 C7 -174.8(5) . .
C10 N2 C6 C5 177.9(5) . .
Cd1 N2 C6 C5 3.5(6) . .
N1 C5 C6 N2 -2.3(6) . .
C4 C5 C6 N2 178.4(4) . .
N1 C5 C6 C7 175.9(6) . .
C4 C5 C6 C7 -3.3(8) . .
N2 C6 C7 C8 -0.2(12) . .
C5 C6 C7 C8 -178.4(8) . .
C6 C7 C8 C9 -0.3(16) . .
C7 C8 C9 C10 1.4(17) . .
C6 N2 C10 C9 1.6(10) . .
Cd1 N2 C10 C9 175.8(7) . .
C8 C9 C10 N2 -2.1(15) . .
Cd1 O2 C11 O1 3.0(5) . .
Cd1 O2 C11 C12 -178.6(3) . .
Cd1 O1 C11 O2 -3.2(5) . .
Cd1 O1 C11 C12 178.4(3) . .
O2 C11 C12 C17 -170.0(4) . .
O1 C11 C12 C17 8.4(6) . .
O2 C11 C12 C13 9.2(6) . .
O1 C11 C12 C13 -172.4(4) . .
C17 C12 C13 C14 1.9(6) . .
C11 C12 C13 C14 -177.2(3) . .
C12 C13 C14 C15 -0.6(6) . .
C12 C13 C14 C22 174.9(3) . .
C13 C14 C15 C16 -1.5(6) . .
C22 C14 C15 C16 -177.1(4) . .
C14 C15 C16 C17 2.2(7) . .
C14 C15 C16 N3 -177.8(4) . .
C18 N3 C16 C15 -0.6(8) . .
C18 N3 C16 C17 179.4(5) . .
C13 C12 C17 C16 -1.2(7) . .
C11 C12 C17 C16 178.0(4) . .
C15 C16 C17 C12 -0.9(7) . .
N3 C16 C17 C12 179.1(5) . .
C16 N3 C18 C19 177.9(5) . .
N3 C18 C19 C21 -97.0(5) . .
N3 C18 C19 C20 85.5(6) . .
C21 C19 C20 C21 -0.2(8) . 3_655
C18 C19 C20 C21 177.3(4) . 3_655
C20 C19 C21 C20 0.2(7) . 3_655
C18 C19 C21 C20 -177.3(4) . 3_655
Cd1 O4 C22 O3 -6.7(5) 1_655 .
Cd1 O4 C22 C14 170.4(3) 1_655 .
Cd1 O3 C22 O4 -99.4(5) 2_655 .
Cd1 O3 C22 C14 83.6(4) 2_655 .
C15 C14 C22 O4 11.6(6) . .
C13 C14 C22 O4 -164.1(4) . .
C15 C14 C22 O3 -171.3(4) . .
C13 C14 C22 O3 13.0(6) . .
